data_4508815
loop_
_publ_author_name
'Trivedi, Darshak R.'
'Dastidar, Parthasarathi'

_publ_section_title
;
 Cation-Induced Supramolecular Isomerism in the Hydrogen-Bonded Network of
 Secondary Ammonium Monocarboxylate Salts:&#x2009; A New Class of Organo
 Gelator and Their Structures
;
_journal_issue 9
_journal_name_full 'Crystal Growth &amp; Design'
_journal_page_first 2114
_journal_paper_doi 10.1021/cg060325c
_journal_volume 6
_journal_year 2006
_chemical_formula_sum 'C22 H23 N O2'
_chemical_formula_weight 333.41
_chemical_name_systematic
; 
 ? 
;
_space_group_IT_number 14
_symmetry_cell_setting monoclinic
_symmetry_space_group_name_Hall '-P 2ybc'
_symmetry_space_group_name_H-M 'P 1 21/c 1'
_atom_sites_solution_hydrogens geom
_atom_sites_solution_primary direct
_atom_sites_solution_secondary difmap
_audit_creation_method SHELXL-97
_cell_angle_alpha 90.00
_cell_angle_beta 99.028(2)
_cell_angle_gamma 90.00
_cell_formula_units_Z 4
_cell_length_a 10.5691(13)
_cell_length_b 9.3135(11)
_cell_length_c 18.974(2)
_cell_measurement_temperature 293(2)
_cell_volume 1844.6(4)
_computing_cell_refinement 'BRUKER AXS SMART 3'
_computing_data_collection 'BRUKER AXS SMART 3'
_computing_data_reduction 'BRUKER AXS SMART 3'
_computing_molecular_graphics 'PLATON; 'MERCURY 1.2'
_computing_structure_refinement 'SHELXL-97 (Sheldrick, 1997)'
_computing_structure_solution 'SHELXS-97 (Sheldrick, 1990)'
_diffrn_ambient_temperature 293(2)
_diffrn_detector_area_resol_mean 0.3
_diffrn_measured_fraction_theta_full 0.999
_diffrn_measured_fraction_theta_max 0.999
_diffrn_measurement_device_type 'BRUKER SMART CCD AREA DETECTOR'
_diffrn_measurement_method PHI-OMEGA
_diffrn_radiation_monochromator graphite
_diffrn_radiation_source 'fine-focus sealed tube'
_diffrn_radiation_type MoK\a
_diffrn_radiation_wavelength 0.71073
_diffrn_reflns_av_R_equivalents 0.0185
_diffrn_reflns_av_sigmaI/netI 0.0206
_diffrn_reflns_limit_h_max 7
_diffrn_reflns_limit_h_min -11
_diffrn_reflns_limit_k_max 9
_diffrn_reflns_limit_k_min -10
_diffrn_reflns_limit_l_max 19
_diffrn_reflns_limit_l_min -20
_diffrn_reflns_number 7224
_diffrn_reflns_theta_full 22.50
_diffrn_reflns_theta_max 22.50
_diffrn_reflns_theta_min 2.17
_diffrn_standards_decay_% <10
_exptl_absorpt_coefficient_mu 0.076
_exptl_absorpt_correction_type SADABS
_exptl_crystal_colour COLOURLESS
_exptl_crystal_density_diffrn 1.201
_exptl_crystal_density_method 'not measured'
_exptl_crystal_description PLATE
_exptl_crystal_F_000 712
_exptl_crystal_size_max 0.48
_exptl_crystal_size_mid 0.37
_exptl_crystal_size_min 0.29
_refine_diff_density_max 0.127
_refine_diff_density_min -0.100
_refine_diff_density_rms 0.023
_refine_ls_extinction_method none
_refine_ls_goodness_of_fit_ref 1.007
_refine_ls_hydrogen_treatment mixed
_refine_ls_matrix_type full
_refine_ls_number_parameters 318
_refine_ls_number_reflns 2407
_refine_ls_number_restraints 0
_refine_ls_restrained_S_all 1.007
_refine_ls_R_factor_all 0.0445
_refine_ls_R_factor_gt 0.0353
_refine_ls_shift/su_max 0.000
_refine_ls_shift/su_mean 0.000
_refine_ls_structure_factor_coef Fsqd
_refine_ls_weighting_details 'calc w=1/[\s^2^(Fo^2^)+(0.0570P)^2^+0.2117P] where P=(Fo^2^+2Fc^2^)/3'
_refine_ls_weighting_scheme calc
_refine_ls_wR_factor_gt 0.0915
_refine_ls_wR_factor_ref 0.0977
_reflns_number_gt 2014
_reflns_number_total 2407
_reflns_threshold_expression >2sigma(I)
_cod_data_source_file cg060325csup14.cif
_cod_data_source_block dt0986m
_cod_depositor_comments
;
The following automatic conversions were performed:

'_symmetry_cell_setting' value 'MONOCLINIC' changed to 'monoclinic'
according to /home/saulius/struct/CIF-dictionaries/cif_core.dic
dictionary named 'cif_core.dic' version 2.4.2 from 2011-04-26.

Automatic conversion script
Id: cif_fix_values 1891 2012-01-12 08:04:46Z andrius 
;
_cod_original_sg_symbol_H-M 'P 2(1)/C'
_cod_database_code 4508815

loop_
_symmetry_equiv_pos_as_xyz
'x, y, z'
'-x, y+1/2, -z+1/2'
'-x, -y, -z'
'x, -y-1/2, z-1/2'

loop_
_atom_site_label
_atom_site_type_symbol
_atom_site_fract_x
_atom_site_fract_y
_atom_site_fract_z
_atom_site_U_iso_or_equiv
_atom_site_adp_type
_atom_site_occupancy
_atom_site_symmetry_multiplicity
_atom_site_calc_flag
O1 O 0.64521(12) 0.75866(13) 0.23171(6) 0.0596(4) Uani 1 1 d
O2 O 0.59009(12) 0.54741(13) 0.18152(6) 0.0611(4) Uani 1 1 d
N1 N 0.43102(14) 0.54447(16) 0.27774(7) 0.0475(4) Uani 1 1 d
C1 C 0.64301(16) 0.6684(2) 0.18208(9) 0.0500(4) Uani 1 1 d
C2 C 0.70704(16) 0.70790(18) 0.11918(9) 0.0472(4) Uani 1 1 d
C3 C 0.68239(19) 0.63094(19) 0.05597(9) 0.0542(5) Uani 1 1 d
C4 C 0.7359(2) 0.6706(2) -0.00376(9) 0.0614(5) Uani 1 1 d
C5 C 0.8162(2) 0.7890(2) 0.00240(12) 0.0675(6) Uani 1 1 d
C6 C 0.8426(2) 0.8663(2) 0.06457(11) 0.0666(6) Uani 1 1 d
C7 C 0.78812(18) 0.8252(2) 0.12303(11) 0.0568(5) Uani 1 1 d
C9 C 0.11207(19) 0.5968(2) 0.24141(11) 0.0605(5) Uani 1 1 d
C8 C 0.7057(4) 0.5887(3) -0.07277(13) 0.0925(9) Uani 1 1 d
C10 C -0.0030(2) 0.6157(3) 0.26474(12) 0.0700(6) Uani 1 1 d
C11 C -0.0138(2) 0.7127(2) 0.31729(12) 0.0706(6) Uani 1 1 d
C12 C 0.0907(2) 0.7913(2) 0.34677(12) 0.0679(6) Uani 1 1 d
C13 C 0.2072(2) 0.7733(2) 0.32302(10) 0.0572(5) Uani 1 1 d
C14 C 0.21899(16) 0.67502(17) 0.27016(8) 0.0472(4) Uani 1 1 d
C15 C 0.34290(19) 0.6577(2) 0.24168(11) 0.0562(5) Uani 1 1 d
C16 C 0.4833(2) 0.5777(2) 0.35323(10) 0.0560(5) Uani 1 1 d
C17 C 0.58941(16) 0.47793(18) 0.38368(9) 0.0505(5) Uani 1 1 d
C18 C 0.5759(2) 0.3888(2) 0.44001(10) 0.0611(5) Uani 1 1 d
C19 C 0.6772(3) 0.3025(2) 0.47012(12) 0.0759(7) Uani 1 1 d
C20 C 0.7907(2) 0.3051(2) 0.44356(13) 0.0767(7) Uani 1 1 d
C21 C 0.8034(2) 0.3917(2) 0.38673(12) 0.0689(6) Uani 1 1 d
C22 C 0.70444(18) 0.4779(2) 0.35724(11) 0.0581(5) Uani 1 1 d
H1N1 H 0.503(2) 0.542(2) 0.2459(11) 0.074(6) Uiso 1 1 d
H1N2 H 0.3937(18) 0.451(2) 0.2754(9) 0.068(6) Uiso 1 1 d
H3 H 0.6207(15) 0.5520(17) 0.0530(7) 0.042(4) Uiso 1 1 d
H5 H 0.856(2) 0.821(2) -0.0398(11) 0.086(6) Uiso 1 1 d
H6 H 0.901(2) 0.952(2) 0.0648(10) 0.079(6) Uiso 1 1 d
H7 H 0.8081(17) 0.8788(19) 0.1663(10) 0.063(5) Uiso 1 1 d
H8A H 0.775(3) 0.518(4) -0.0737(17) 0.151(13) Uiso 1 1 d
H8C H 0.627(4) 0.525(4) -0.0742(19) 0.168(14) Uiso 1 1 d
H8B H 0.710(2) 0.649(3) -0.1141(14) 0.108(8) Uiso 1 1 d
H9 H 0.1186(18) 0.531(2) 0.2039(10) 0.069(6) Uiso 1 1 d
H10 H -0.076(2) 0.559(2) 0.2442(11) 0.089(7) Uiso 1 1 d
H11 H -0.098(2) 0.725(2) 0.3329(10) 0.077(6) Uiso 1 1 d
H12 H 0.0882(19) 0.860(2) 0.3837(11) 0.082(7) Uiso 1 1 d
H13 H 0.2770(18) 0.8338(19) 0.3427(9) 0.063(5) Uiso 1 1 d
H15A H 0.3949(18) 0.745(2) 0.2483(9) 0.062(5) Uiso 1 1 d
H15B H 0.3283(18) 0.6298(19) 0.1912(11) 0.071(6) Uiso 1 1 d
H16A H 0.5141(18) 0.672(2) 0.3525(9) 0.067(6) Uiso 1 1 d
H16B H 0.4104(18) 0.5688(17) 0.3811(9) 0.060(5) Uiso 1 1 d
H18 H 0.4964(18) 0.3862(17) 0.4568(9) 0.052(5) Uiso 1 1 d
H19 H 0.662(2) 0.245(2) 0.5091(12) 0.085(7) Uiso 1 1 d
H20 H 0.862(2) 0.245(2) 0.4638(11) 0.079(6) Uiso 1 1 d
H21 H 0.882(2) 0.393(2) 0.3673(11) 0.088(7) Uiso 1 1 d
H22 H 0.7142(18) 0.543(2) 0.3170(10) 0.070(6) Uiso 1 1 d

loop_
_atom_site_aniso_label
_atom_site_aniso_U_11
_atom_site_aniso_U_22
_atom_site_aniso_U_33
_atom_site_aniso_U_23
_atom_site_aniso_U_13
_atom_site_aniso_U_12
O1 0.0710(9) 0.0576(8) 0.0532(7) -0.0036(6) 0.0188(6) 0.0069(6)
O2 0.0714(9) 0.0517(8) 0.0664(8) -0.0017(6) 0.0306(7) -0.0018(7)
N1 0.0468(9) 0.0493(9) 0.0479(9) 0.0019(7) 0.0123(7) 0.0012(7)
C1 0.0474(11) 0.0524(11) 0.0520(11) 0.0027(9) 0.0128(8) 0.0116(9)
C2 0.0465(10) 0.0467(10) 0.0496(10) 0.0042(8) 0.0110(8) 0.0091(8)
C3 0.0613(12) 0.0464(11) 0.0566(12) 0.0017(9) 0.0147(9) 0.0036(10)
C4 0.0792(14) 0.0575(12) 0.0504(11) 0.0056(9) 0.0188(10) 0.0124(11)
C5 0.0735(14) 0.0711(14) 0.0616(13) 0.0161(11) 0.0222(11) 0.0031(11)
C6 0.0596(13) 0.0693(14) 0.0718(14) 0.0107(11) 0.0132(11) -0.0081(11)
C7 0.0528(11) 0.0613(12) 0.0561(12) -0.0005(10) 0.0083(9) 0.0011(10)
C9 0.0597(13) 0.0623(12) 0.0587(12) -0.0041(10) 0.0069(10) 0.0002(10)
C8 0.146(3) 0.0781(17) 0.0585(15) -0.0032(13) 0.0314(16) 0.0005(19)
C10 0.0527(13) 0.0771(15) 0.0800(15) 0.0008(12) 0.0097(12) -0.0036(12)
C11 0.0543(13) 0.0791(15) 0.0829(15) 0.0152(12) 0.0248(12) 0.0096(12)
C12 0.0771(16) 0.0656(13) 0.0646(13) -0.0008(11) 0.0222(12) 0.0166(12)
C13 0.0597(13) 0.0506(11) 0.0613(12) 0.0015(9) 0.0097(10) 0.0013(10)
C14 0.0482(10) 0.0476(10) 0.0464(10) 0.0107(8) 0.0088(8) 0.0051(8)
C15 0.0538(12) 0.0611(12) 0.0557(12) 0.0128(10) 0.0149(9) 0.0079(10)
C16 0.0557(12) 0.0573(13) 0.0550(12) -0.0073(9) 0.0084(10) -0.0004(10)
C17 0.0505(11) 0.0513(10) 0.0476(10) -0.0093(8) 0.0016(9) -0.0046(8)
C18 0.0636(14) 0.0635(13) 0.0554(12) -0.0063(10) 0.0073(11) -0.0078(11)
C19 0.095(2) 0.0667(14) 0.0610(14) 0.0060(11) -0.0036(13) -0.0035(13)
C20 0.0707(16) 0.0678(15) 0.0826(17) -0.0077(13) -0.0161(14) 0.0135(13)
C21 0.0557(13) 0.0776(15) 0.0704(14) -0.0118(12) 0.0002(11) 0.0030(12)
C22 0.0505(12) 0.0653(12) 0.0571(12) -0.0039(10) 0.0037(10) -0.0011(10)

loop_
_atom_type_symbol
_atom_type_description
_atom_type_scat_dispersion_real
_atom_type_scat_dispersion_imag
_atom_type_scat_source
C C 0.0033 0.0016 'International Tables Vol C Tables 4.2.6.8 and 6.1.1.4'
H H 0.0000 0.0000 'International Tables Vol C Tables 4.2.6.8 and 6.1.1.4'
N N 0.0061 0.0033 'International Tables Vol C Tables 4.2.6.8 and 6.1.1.4'
O O 0.0106 0.0060 'International Tables Vol C Tables 4.2.6.8 and 6.1.1.4'

loop_
_geom_angle_atom_site_label_1
_geom_angle_atom_site_label_2
_geom_angle_atom_site_label_3
_geom_angle
_geom_angle_site_symmetry_1
_geom_angle_site_symmetry_3
O1 O1 C1 0(10) 1 .
O2 O2 C1 0(10) 1 .
C16 N1 C15 113.84(15) . .
C16 N1 H1N1 111.7(10) . .
C15 N1 H1N1 102.2(10) . .
C16 N1 H1N2 108.9(11) . .
C15 N1 H1N2 113.5(11) . .
H1N1 N1 H1N2 106.4(15) . .
O2 C1 O2 0.00(13) 1 .
O2 C1 O1 124.09(16) 1 1
O2 C1 O1 124.09(16) . 1
O2 C1 O1 124.09(16) 1 .
O2 C1 O1 124.09(16) . .
O1 C1 O1 0.00(12) 1 .
O2 C1 C2 117.81(15) 1 .
O2 C1 C2 117.81(15) . .
O1 C1 C2 118.10(16) 1 .
O1 C1 C2 118.10(16) . .
C7 C2 C3 119.00(16) . .
C7 C2 C1 120.16(16) . .
C3 C2 C1 120.80(16) . .
C2 C3 C4 121.43(18) . .
C2 C3 H3 118.1(9) . .
C4 C3 H3 120.3(9) . .
C5 C4 C3 117.64(18) . .
C5 C4 C8 121.3(2) . .
C3 C4 C8 121.0(2) . .
C6 C5 C4 121.92(19) . .
C6 C5 H5 118.6(12) . .
C4 C5 H5 119.5(12) . .
C5 C6 C7 119.4(2) . .
C5 C6 H6 117.4(11) . .
C7 C6 H6 123.1(11) . .
C6 C7 C2 120.58(19) . .
C6 C7 H7 118.8(11) . .
C2 C7 H7 120.6(11) . .
C10 C9 C14 121.1(2) . .
C10 C9 H9 119.8(12) . .
C14 C9 H9 119.0(12) . .
C4 C8 H8A 107(2) . .
C4 C8 H8C 112(2) . .
H8A C8 H8C 102(3) . .
C4 C8 H8B 112.1(14) . .
H8A C8 H8B 104(2) . .
H8C C8 H8B 117(3) . .
C11 C10 C9 120.1(2) . .
C11 C10 H10 120.2(13) . .
C9 C10 H10 119.7(13) . .
C10 C11 C12 119.9(2) . .
C10 C11 H11 118.4(12) . .
C12 C11 H11 121.7(12) . .
C11 C12 C13 120.2(2) . .
C11 C12 H12 123.2(13) . .
C13 C12 H12 116.6(13) . .
C14 C13 C12 120.2(2) . .
C14 C13 H13 121.6(11) . .
C12 C13 H13 118.2(11) . .
C13 C14 C9 118.41(18) . .
C13 C14 C15 121.12(18) . .
C9 C14 C15 120.40(17) . .
N1 C15 C14 115.21(14) . .
N1 C15 H15A 103.1(11) . .
C14 C15 H15A 111.7(11) . .
N1 C15 H15B 104.5(11) . .
C14 C15 H15B 111.6(11) . .
H15A C15 H15B 110.2(16) . .
N1 C16 C17 112.64(15) . .
N1 C16 H16A 105.0(11) . .
C17 C16 H16A 110.2(12) . .
N1 C16 H16B 106.9(10) . .
C17 C16 H16B 109.6(10) . .
H16A C16 H16B 112.5(15) . .
C18 C17 C22 118.95(18) . .
C18 C17 C16 120.64(18) . .
C22 C17 C16 120.37(18) . .
C17 C18 C19 120.1(2) . .
C17 C18 H18 118.9(10) . .
C19 C18 H18 121.0(10) . .
C20 C19 C18 120.0(2) . .
C20 C19 H19 124.5(14) . .
C18 C19 H19 115.5(14) . .
C21 C20 C19 120.0(2) . .
C21 C20 H20 118.9(12) . .
C19 C20 H20 121.1(12) . .
C22 C21 C20 120.3(2) . .
C22 C21 H21 119.2(13) . .
C20 C21 H21 120.5(13) . .
C21 C22 C17 120.7(2) . .
C21 C22 H22 120.5(11) . .
C17 C22 H22 118.8(11) . .

loop_
_geom_bond_atom_site_label_1
_geom_bond_atom_site_label_2
_geom_bond_distance
_geom_bond_site_symmetry_2
O1 O1 0.000(4) 1
O1 C1 1.260(2) .
O2 O2 0.000(4) 1
O2 C1 1.257(2) .
N1 C16 1.485(2) .
N1 C15 1.499(2) .
N1 H1N1 1.04(2) .
N1 H1N2 0.96(2) .
C1 O2 1.257(2) 1
C1 O1 1.260(2) 1
C1 C2 1.507(2) .
C2 C7 1.383(3) .
C2 C3 1.386(2) .
C3 C4 1.393(3) .
C3 H3 0.978(16) .
C4 C5 1.386(3) .
C4 C8 1.506(3) .
C5 C6 1.372(3) .
C5 H5 1.00(2) .
C6 C7 1.381(3) .
C6 H6 1.00(2) .
C7 H7 0.955(19) .
C9 C10 1.370(3) .
C9 C14 1.383(3) .
C9 H9 0.952(19) .
C8 H8A 0.98(3) .
C8 H8C 1.02(4) .
C8 H8B 0.97(3) .
C10 C11 1.364(3) .
C10 H10 0.96(2) .
C11 C12 1.369(3) .
C11 H11 0.99(2) .
C12 C13 1.386(3) .
C12 H12 0.95(2) .
C13 C14 1.378(2) .
C13 H13 0.956(19) .
C14 C15 1.502(2) .
C15 H15A 0.97(2) .
C15 H15B 0.98(2) .
C16 C17 1.501(3) .
C16 H16A 0.94(2) .
C16 H16B 1.003(19) .
C17 C18 1.378(3) .
C17 C22 1.386(2) .
C18 C19 1.388(3) .
C18 H18 0.944(18) .
C19 C20 1.373(3) .
C19 H19 0.95(2) .
C20 C21 1.370(3) .
C20 H20 0.97(2) .
C21 C22 1.367(3) .
C21 H21 0.96(2) .
C22 H22 0.99(2) .

loop_
_geom_hbond_atom_site_label_D
_geom_hbond_atom_site_label_H
_geom_hbond_atom_site_label_A
_geom_hbond_distance_DH
_geom_hbond_distance_HA
_geom_hbond_distance_DA
_geom_hbond_angle_DHA
_geom_hbond_site_symmetry_A
N1 H1N1 O2 1.04(2) 1.64(2) 2.6691(19) 167.2(17) 1
N1 H1N1 O1 1.04(2) 2.56(2) 3.238(2) 122.3(13) 1
N1 H1N2 O1 0.96(2) 1.83(2) 2.779(2) 168.3(17) 2_645
